data_1516032
loop_
_publ_author_name
'Gong, Yongyang'
'Zhang, Yiren'
'Yuan, Wang Zhang'
'Sun, Jing Zhi'
'Zhang, Yongming'

_publ_contact_author 'Wang Zhang Yuan'
_publ_section_title
;
 D--A Solid Emitter with Crowded and Remarkably Twisted Conformations
 Exhibiting Multifunctionality and Multicolor Mechanochromism
;
_journal_issue 20
_journal_name_full 'The Journal of Physical Chemistry C'
_journal_page_first 10998
_journal_paper_doi 10.1021/jp500556p
_journal_volume 118
_journal_year 2014
_chemical_formula_moiety C48H33N3
_chemical_formula_sum 'C48 H33 N3'
_chemical_formula_weight 651.7957
_chemical_melting_point 245
_chemical_name_common AN2TPAN
_chemical_name_systematic
; 
 2,2'-((phenylazanediyl)bis(4,1-phenylene))bis(3,3-diphenylacrylonitrile) 
;
_space_group_IT_number 96
_symmetry_space_group_name_Hall 'P 4nw 2abw'
_symmetry_space_group_name_H-M 'P 43 21 2'
_atom_sites_solution_hydrogens geom
_atom_sites_solution_primary direct
_atom_sites_solution_secondary difmap
_audit_creation_method SHELXL-97
_cell_angle_alpha 90.00
_cell_angle_beta 90.00
_cell_angle_gamma 90.00
_cell_formula_units_Z 4
_cell_length_a 10.6097(11)
_cell_length_b 10.6097(11)
_cell_length_c 32.495(7)
_cell_measurement_temperature 296(2)
_cell_volume 3657.8(10)
_computing_structure_refinement 'SHELXL-97 (Sheldrick, 1997)'
_computing_structure_solution 'SHELXS-97 (Sheldrick, 1990)'
_diffrn_ambient_temperature 296(2)
_diffrn_measured_fraction_theta_full 0.999
_diffrn_measured_fraction_theta_max 0.999
_diffrn_radiation_monochromator graphite
_diffrn_radiation_source 'fine-focus sealed tube'
_diffrn_radiation_type MoK\a
_diffrn_radiation_wavelength 0.71073
_diffrn_reflns_av_R_equivalents 0.0496
_diffrn_reflns_av_sigmaI/netI 0.0414
_diffrn_reflns_limit_h_max 14
_diffrn_reflns_limit_h_min -13
_diffrn_reflns_limit_k_max 13
_diffrn_reflns_limit_k_min -14
_diffrn_reflns_limit_l_max 43
_diffrn_reflns_limit_l_min -25
_diffrn_reflns_number 22946
_diffrn_reflns_theta_full 28.16
_diffrn_reflns_theta_max 28.16
_diffrn_reflns_theta_min 2.02
_exptl_absorpt_coefficient_mu 0.128
_exptl_crystal_density_diffrn 1.426
_exptl_crystal_density_method 'not measured'
_exptl_crystal_F_000 1606
_refine_diff_density_max 0.104
_refine_diff_density_min -0.118
_refine_diff_density_rms 0.026
_refine_ls_abs_structure_details 'Flack H D (1983), Acta Cryst. A39, 876-881'
_refine_ls_abs_structure_Flack 5(4)
_refine_ls_extinction_method none
_refine_ls_goodness_of_fit_ref 1.010
_refine_ls_hydrogen_treatment mixed
_refine_ls_matrix_type full
_refine_ls_number_parameters 249
_refine_ls_number_reflns 4468
_refine_ls_number_restraints 0
_refine_ls_restrained_S_all 1.010
_refine_ls_R_factor_all 0.0903
_refine_ls_R_factor_gt 0.0414
_refine_ls_shift/su_max 0.551
_refine_ls_shift/su_mean 0.100
_refine_ls_structure_factor_coef Fsqd
_refine_ls_weighting_details 'calc w=1/[\s^2^(Fo^2^)+(0.0423P)^2^+0.1792P] where P=(Fo^2^+2Fc^2^)/3'
_refine_ls_weighting_scheme calc
_refine_ls_wR_factor_gt 0.0842
_refine_ls_wR_factor_ref 0.1023
_reflns_number_gt 2687
_reflns_number_total 4468
_reflns_threshold_expression >2sigma(I)
_cod_data_source_file jp500556p_si_002.cif
_cod_data_source_block AN2TPAN
_cod_depositor_comments
;
  Moved the _audit_creation_method data item out of the loop.

  Antanas Vaitkus,
  2019-03-01

  Adding full bibliography for 1516032.cif.
;
_cod_original_cell_volume 3657.8(9)
_cod_database_code 1516032

loop_
_symmetry_equiv_pos_as_xyz
'x, y, z'
'-x, -y, z+1/2'
'-y+1/2, x+1/2, z+3/4'
'y+1/2, -x+1/2, z+1/4'
'-x+1/2, y+1/2, -z+3/4'
'x+1/2, -y+1/2, -z+1/4'
'y, x, -z'
'-y, -x, -z+1/2'

loop_
_atom_site_label
_atom_site_type_symbol
_atom_site_fract_x
_atom_site_fract_y
_atom_site_fract_z
_atom_site_U_iso_or_equiv
_atom_site_adp_type
_atom_site_occupancy
_atom_site_symmetry_multiplicity
_atom_site_calc_flag
_atom_site_refinement_flags
C1 C 0.7303(2) -0.2189(3) 0.16923(8) 0.0908(7) Uani 1 1 d .
H1 H 0.7497 -0.2860 0.1865 0.103(8) Uiso 1 1 calc R
C2 C 0.7615(2) -0.0989(3) 0.18059(7) 0.0844(7) Uani 1 1 d .
H2 H 0.7993 -0.0843 0.2060 0.093(7) Uiso 1 1 calc R
C3 C 0.73667(17) 0.0015(2) 0.15416(6) 0.0684(5) Uani 1 1 d .
H3 H 0.7597 0.0829 0.1617 0.064(5) Uiso 1 1 calc R
C4 C 0.67766(15) -0.01903(17) 0.11648(5) 0.0546(4) Uani 1 1 d .
C5 C 0.6424(2) -0.1414(2) 0.10683(7) 0.0769(6) Uani 1 1 d .
H5 H 0.5989 -0.1567 0.0825 0.079(6) Uiso 1 1 calc R
C6 C 0.6706(3) -0.2411(2) 0.13262(8) 0.0979(8) Uani 1 1 d .
H6 H 0.6491 -0.3229 0.1251 0.125(9) Uiso 1 1 calc R
C7 C 0.64704(15) 0.08695(15) 0.08818(5) 0.0494(4) Uani 1 1 d .
C8 C 0.41412(16) 0.07731(16) 0.10000(6) 0.0574(5) Uani 1 1 d .
H8 H 0.4295 0.0628 0.1278 0.062(5) Uiso 1 1 calc R
C9 C 0.51449(15) 0.09179(15) 0.07307(5) 0.0498(4) Uani 1 1 d .
C10 C 0.48918(17) 0.10829(16) 0.03140(5) 0.0568(5) Uani 1 1 d .
H10 H 0.5554 0.1150 0.0128 0.061(5) Uiso 1 1 calc R
C11 C 0.29158(17) 0.08419(18) 0.08595(7) 0.0667(5) Uani 1 1 d .
H11 H 0.2250 0.0759 0.1044 0.076(6) Uiso 1 1 calc R
C12 C 0.26761(18) 0.10329(18) 0.04492(7) 0.0692(6) Uani 1 1 d .
H12 H 0.1849 0.1085 0.0356 0.078(6) Uiso 1 1 calc R
C13 C 0.36609(18) 0.11475(17) 0.01751(6) 0.0657(5) Uani 1 1 d .
H13 H 0.3498 0.1268 -0.0103 0.069(6) Uiso 1 1 calc R
C14 C 0.86635(17) 0.14971(17) 0.08592(5) 0.0562(4) Uani 1 1 d .
C15 C 0.71224(15) 0.29624(15) 0.05560(5) 0.0475(4) Uani 1 1 d .
C16 C 0.60556(15) 0.36874(16) 0.06411(6) 0.0556(4) Uani 1 1 d .
H16 H 0.5453 0.3382 0.0823 0.060(5) Uiso 1 1 calc R
C17 C 0.79989(16) 0.34640(18) 0.02827(5) 0.0583(5) Uani 1 1 d .
H17 H 0.8725 0.3009 0.0222 0.065(5) Uiso 1 1 calc R
C18 C 0.78136(16) 0.46222(18) 0.01000(6) 0.0617(5) Uani 1 1 d .
H18 H 0.8415 0.4931 -0.0082 0.072(6) Uiso 1 1 calc R
C19 C 0.67541(15) 0.53317(16) 0.01825(6) 0.0550(5) Uani 1 1 d .
C20 C 0.58815(17) 0.48446(17) 0.04604(6) 0.0593(5) Uani 1 1 d .
H20 H 0.5167 0.5312 0.0525 0.064(5) Uiso 1 1 calc R
C21 C 0.74782(17) 0.74782(17) 0.0000 0.0587(6) Uani 1 2 d S
C22 C 0.8396(2) 0.7502(2) 0.03019(7) 0.0791(6) Uani 1 1 d .
H22 H 0.8397 0.6894 0.0508 0.079(7) Uiso 1 1 calc R
C23 C 0.9315(2) 0.8430(2) 0.02977(9) 0.1011(8) Uani 1 1 d .
H23 H 0.9932 0.8441 0.0501 0.140(11) Uiso 1 1 calc R
C24 C 0.9320(2) 0.9320(2) 0.0000 0.1144(14) Uani 1 2 d S
H24 H 0.9940 0.9940 0.0000 0.143(13) Uiso 1 2 calc SR
C25 C 0.73476(15) 0.17373(16) 0.07682(5) 0.0502(4) Uani 1 1 d .
N1 N 0.65332(13) 0.65332(13) 0.0000 0.0665(6) Uani 1 2 d S
N2 N 0.97191(15) 0.13569(18) 0.09026(5) 0.0788(5) Uani 1 1 d .

loop_
_atom_site_aniso_label
_atom_site_aniso_U_11
_atom_site_aniso_U_22
_atom_site_aniso_U_33
_atom_site_aniso_U_23
_atom_site_aniso_U_13
_atom_site_aniso_U_12
C1 0.0934(18) 0.096(2) 0.0828(17) 0.0378(16) -0.0068(14) 0.0032(14)
C2 0.0648(13) 0.128(2) 0.0601(13) 0.0307(14) -0.0098(11) -0.0106(13)
C3 0.0589(12) 0.0871(17) 0.0590(12) 0.0126(11) -0.0073(10) -0.0095(10)
C4 0.0498(10) 0.0614(11) 0.0526(11) 0.0085(9) 0.0007(8) 0.0039(8)
C5 0.1014(16) 0.0677(14) 0.0617(13) 0.0121(11) -0.0140(12) 0.0015(12)
C6 0.135(2) 0.0681(16) 0.0908(18) 0.0208(14) -0.0128(17) -0.0001(15)
C7 0.0460(9) 0.0539(10) 0.0485(9) 0.0032(8) -0.0025(8) 0.0021(8)
C8 0.0514(10) 0.0599(11) 0.0608(12) 0.0058(9) 0.0034(9) -0.0034(8)
C9 0.0454(9) 0.0465(9) 0.0576(11) 0.0013(8) -0.0018(8) -0.0006(7)
C10 0.0514(11) 0.0620(11) 0.0571(12) 0.0043(9) -0.0030(9) -0.0009(8)
C11 0.0461(11) 0.0662(12) 0.0877(15) 0.0045(11) 0.0074(11) -0.0028(9)
C12 0.0458(11) 0.0665(13) 0.0953(16) 0.0046(11) -0.0169(11) -0.0056(9)
C13 0.0637(13) 0.0645(12) 0.0689(14) 0.0044(10) -0.0182(11) -0.0067(9)
C14 0.0481(11) 0.0656(11) 0.0548(11) 0.0049(9) -0.0009(9) 0.0008(9)
C15 0.0404(9) 0.0530(10) 0.0489(10) 0.0024(8) -0.0035(8) -0.0025(7)
C16 0.0454(10) 0.0576(11) 0.0638(11) 0.0052(9) 0.0065(9) 0.0008(8)
C17 0.0431(9) 0.0667(12) 0.0650(12) 0.0066(10) 0.0064(9) 0.0018(9)
C18 0.0478(10) 0.0696(12) 0.0677(12) 0.0165(10) 0.0056(9) -0.0036(9)
C19 0.0471(10) 0.0529(10) 0.0650(12) 0.0081(9) -0.0095(9) -0.0076(8)
C20 0.0449(10) 0.0568(11) 0.0760(13) 0.0059(10) 0.0037(9) 0.0055(9)
C21 0.0545(9) 0.0545(9) 0.0671(17) -0.0003(10) 0.0003(10) -0.0088(12)
C22 0.0662(13) 0.0832(14) 0.0879(16) -0.0004(14) -0.0109(12) -0.0138(11)
C23 0.0747(15) 0.102(2) 0.126(2) -0.0168(16) -0.0191(16) -0.0262(14)
C24 0.0899(17) 0.0899(17) 0.163(4) -0.003(2) 0.003(2) -0.037(2)
C25 0.0406(9) 0.0597(11) 0.0503(10) 0.0030(8) -0.0023(8) 0.0031(8)
N1 0.0530(8) 0.0530(8) 0.0934(17) 0.0189(9) -0.0189(9) -0.0116(10)
N2 0.0466(9) 0.1089(14) 0.0808(12) 0.0062(11) -0.0051(9) 0.0079(9)

loop_
_atom_type_symbol
_atom_type_description
_atom_type_scat_dispersion_real
_atom_type_scat_dispersion_imag
_atom_type_scat_source
C C 0.0033 0.0016 'International Tables Vol C Tables 4.2.6.8 and 6.1.1.4'
H H 0.0000 0.0000 'International Tables Vol C Tables 4.2.6.8 and 6.1.1.4'
N N 0.0061 0.0033 'International Tables Vol C Tables 4.2.6.8 and 6.1.1.4'
O O 0.0106 0.0060 'International Tables Vol C Tables 4.2.6.8 and 6.1.1.4'

loop_
_geom_angle_atom_site_label_1
_geom_angle_atom_site_label_2
_geom_angle_atom_site_label_3
_geom_angle
_geom_angle_site_symmetry_1
_geom_angle_site_symmetry_3
C2 C1 C6 120.5(2) . .
C1 C2 C3 120.0(2) . .
C4 C3 C2 120.5(2) . .
C5 C4 C3 117.83(18) . .
C5 C4 C7 120.57(16) . .
C3 C4 C7 121.54(17) . .
C6 C5 C4 121.4(2) . .
C1 C6 C5 119.7(2) . .
C25 C7 C4 121.98(14) . .
C25 C7 C9 122.20(15) . .
C4 C7 C9 115.82(14) . .
C11 C8 C9 120.59(18) . .
C8 C9 C10 118.67(16) . .
C8 C9 C7 120.85(15) . .
C10 C9 C7 120.46(15) . .
C13 C10 C9 120.39(18) . .
C12 C11 C8 120.25(19) . .
C11 C12 C13 120.03(17) . .
C12 C13 C10 120.02(19) . .
N2 C14 C25 174.59(19) . .
C17 C15 C16 117.22(16) . .
C17 C15 C25 121.44(15) . .
C16 C15 C25 121.24(15) . .
C20 C16 C15 121.12(17) . .
C18 C17 C15 121.36(17) . .
C17 C18 C19 121.25(17) . .
C18 C19 C20 117.74(17) . .
C18 C19 N1 122.76(16) . .
C20 C19 N1 119.49(15) . .
C16 C20 C19 121.30(17) . .
C22 C21 C22 118.5(3) . 7
C22 C21 N1 120.73(13) . .
C22 C21 N1 120.73(13) 7 .
C21 C22 C23 120.1(2) . .
C24 C23 C22 120.4(3) . .
C23 C24 C23 120.4(3) 7 .
C7 C25 C14 118.98(15) . .
C7 C25 C15 127.31(14) . .
C14 C25 C15 113.71(14) . .
C21 N1 C19 121.07(9) . 7
C21 N1 C19 121.07(9) . .
C19 N1 C19 117.86(19) 7 .

loop_
_geom_bond_atom_site_label_1
_geom_bond_atom_site_label_2
_geom_bond_distance
_geom_bond_site_symmetry_2
C1 C2 1.366(3) .
C1 C6 1.368(3) .
C2 C3 1.394(3) .
C3 C4 1.392(2) .
C4 C5 1.387(3) .
C4 C7 1.489(2) .
C5 C6 1.383(3) .
C7 C25 1.360(2) .
C7 C9 1.490(2) .
C8 C11 1.380(2) .
C8 C9 1.387(2) .
C9 C10 1.391(2) .
C10 C13 1.384(2) .
C11 C12 1.372(3) .
C12 C13 1.378(3) .
C14 N2 1.139(2) .
C14 C25 1.450(2) .
C15 C17 1.392(2) .
C15 C16 1.396(2) .
C15 C25 1.491(2) .
C16 C20 1.374(2) .
C17 C18 1.379(3) .
C18 C19 1.379(2) .
C19 C20 1.393(2) .
C19 N1 1.425(2) .
C21 C22 1.382(2) .
C21 C22 1.382(2) 7
C21 N1 1.418(3) .
C22 C23 1.386(3) .
C23 C24 1.352(3) .
C24 C23 1.352(3) 7
N1 C19 1.425(2) 7
